data_4514144
loop_
_publ_author_name
'Patil, Pravin'
'Kurpiewska, Katarzyna'
'Kalinowska-T\/lu\'scik, Justyna'
'D\"omling, Alexander'

_publ_section_title
;
 Ammonia-Promoted One-Pot Tetrazolopiperidinone Synthesis by Ugi Reaction.
;
_journal_issue 5
_journal_name_full 'ACS combinatorial science'
_journal_page_first 343
_journal_page_last 350
_journal_paper_doi 10.1021/acscombsci.7b00033
_journal_volume 19
_journal_year 2017
_chemical_formula_moiety 'C15 H17 N5 O'
_chemical_formula_sum 'C15 H17 N5 O'
_chemical_formula_weight 283.33
_space_group_IT_number 14
_symmetry_cell_setting monoclinic
_symmetry_space_group_name_Hall '-P 2yab'
_symmetry_space_group_name_H-M 'P 1 21/a 1'
_atom_sites_solution_hydrogens mixed
_audit_creation_date 2016-06-12T13:34:36-00:00
_audit_creation_method 'WinGX routine CIF_UPDATE'
_cell_angle_alpha 90
_cell_angle_beta 104.068(5)
_cell_angle_gamma 90
_cell_formula_units_Z 4
_cell_length_a 6.9311(4)
_cell_length_b 19.6495(9)
_cell_length_c 10.2901(5)
_cell_measurement_reflns_used 2007
_cell_measurement_temperature 298(2)
_cell_measurement_theta_max 28.4972
_cell_measurement_theta_min 2.9033
_cell_volume 1359.40(12)
_computing_cell_refinement
;
        CrysAlisPro, Agilent Technologies,
        Version 1.171.36.20 (release 27-06-2012 CrysAlis171 .NET)
        (compiled Jul 11 2012,15:38:31)
;
_computing_data_collection
;
        CrysAlisPro, Agilent Technologies,
        Version 1.171.36.20 (release 27-06-2012 CrysAlis171 .NET)
        (compiled Jul 11 2012,15:38:31)
;
_computing_data_reduction
;
        CrysAlisPro, Agilent Technologies,
        Version 1.171.36.20 (release 27-06-2012 CrysAlis171 .NET)
        (compiled Jul 11 2012,15:38:31)
;
_computing_structure_refinement 'SHELXL-2014/6 (Sheldrick, 2014)'
_diffrn_ambient_temperature 298(2)
_diffrn_detector_area_resol_mean 10.3756
_diffrn_measured_fraction_theta_full 0.999
_diffrn_measured_fraction_theta_max 0.922
_diffrn_measurement_device_type 'SuperNova, Dual, Cu at zero, Atlas'
_diffrn_measurement_method '\w scans'
_diffrn_orient_matrix_UB_11 -0.0168136
_diffrn_orient_matrix_UB_12 -0.009882
_diffrn_orient_matrix_UB_13 0.062616
_diffrn_orient_matrix_UB_21 -0.0711507
_diffrn_orient_matrix_UB_22 -0.0242236
_diffrn_orient_matrix_UB_23 -0.0328713
_diffrn_orient_matrix_UB_31 0.0760144
_diffrn_orient_matrix_UB_32 -0.0248836
_diffrn_orient_matrix_UB_33 0.0070894
_diffrn_radiation_monochromator mirror
_diffrn_radiation_type MoK\a
_diffrn_radiation_wavelength 0.71073
_diffrn_reflns_av_R_equivalents 0.0671
_diffrn_reflns_av_unetI/netI 0.1106
_diffrn_reflns_Laue_measured_fraction_full 0.999
_diffrn_reflns_Laue_measured_fraction_max 0.922
_diffrn_reflns_limit_h_max 5
_diffrn_reflns_limit_h_min -9
_diffrn_reflns_limit_k_max 24
_diffrn_reflns_limit_k_min -26
_diffrn_reflns_limit_l_max 13
_diffrn_reflns_limit_l_min -13
_diffrn_reflns_number 11153
_diffrn_reflns_point_group_measured_fraction_full 0.999
_diffrn_reflns_point_group_measured_fraction_max 0.922
_diffrn_reflns_theta_full 25.242
_diffrn_reflns_theta_max 28.56
_diffrn_reflns_theta_min 2.909
_exptl_absorpt_coefficient_mu 0.092
_exptl_absorpt_correction_T_max 1
_exptl_absorpt_correction_T_min 0.74416
_exptl_absorpt_correction_type multi-scan
_exptl_absorpt_process_details
;
        CrysAlisPro, Agilent Technologies,
        Version 1.171.36.20 (release 27-06-2012 CrysAlis171 .NET)
        (compiled Jul 11 2012,15:38:31)
        Empirical absorption correction using spherical harmonics,
 implemented in SCALE3 ABSPACK scaling algorithm.
;
_exptl_crystal_colour white
_exptl_crystal_density_diffrn 1.384
_exptl_crystal_description plate
_exptl_crystal_F_000 600
_exptl_crystal_size_max 0.3
_exptl_crystal_size_mid 0.3
_exptl_crystal_size_min 0.07
_refine_diff_density_max 0.271
_refine_diff_density_min -0.286
_refine_diff_density_rms 0.061
_refine_ls_extinction_method none
_refine_ls_goodness_of_fit_ref 1.067
_refine_ls_hydrogen_treatment mixed
_refine_ls_matrix_type full
_refine_ls_number_parameters 194
_refine_ls_number_reflns 3202
_refine_ls_number_restraints 0
_refine_ls_restrained_S_all 1.067
_refine_ls_R_factor_all 0.1096
_refine_ls_R_factor_gt 0.054
_refine_ls_shift/su_max 0
_refine_ls_shift/su_mean 0
_refine_ls_structure_factor_coef Fsqd
_refine_ls_weighting_details 'w=1/[\s^2^(Fo^2^)+(0.0341P)^2^+0.2279P] where P=(Fo^2^+2Fc^2^)/3'
_refine_ls_weighting_scheme calc
_refine_ls_wR_factor_gt 0.0957
_refine_ls_wR_factor_ref 0.1213
_reflns_Friedel_coverage 0
_reflns_number_gt 1960
_reflns_number_total 3202
_reflns_threshold_expression 'I > 2\s(I)'
_cod_data_source_file co7b00033_si_005.cif
_cod_data_source_block php661
_cod_database_code 4514144
_shelx_estimated_absorpt_t_min 0.973
_shelx_estimated_absorpt_t_max 0.994

loop_
_symmetry_equiv_pos_as_xyz
'x, y, z'
'-x+1/2, y+1/2, -z'
'-x, -y, -z'
'x-1/2, -y-1/2, z'

loop_
_atom_site_label
_atom_site_type_symbol
_atom_site_fract_x
_atom_site_fract_y
_atom_site_fract_z
_atom_site_U_iso_or_equiv
_atom_site_adp_type
_atom_site_occupancy
_atom_site_site_symmetry_order
_atom_site_calc_flag
_atom_site_refinement_flags_posn
_atom_site_refinement_flags_adp
N3 N 0.2062(3) 0.22923(8) 0.69098(16) 0.0230(4) Uani 1 1 d . .
O8 O 0.4703(2) 0.43013(7) 0.38103(14) 0.0286(4) Uani 1 1 d . .
N7 N 0.3716(3) 0.43515(9) 0.57431(16) 0.0222(4) Uani 1 1 d . .
N1 N 0.2626(2) 0.30339(8) 0.55514(15) 0.0177(4) Uani 1 1 d . .
C9 C 0.3082(3) 0.33165(9) 0.43472(19) 0.0182(5) Uani 1 1 d . .
H9 H 0.4127 0.3035 0.413 0.022 Uiso 1 1 calc R U
N4 N 0.2179(3) 0.29083(8) 0.75465(16) 0.0218(4) Uani 1 1 d . .
C8 C 0.3906(3) 0.40337(10) 0.4634(2) 0.0206(5) Uani 1 1 d . .
C11 C 0.1632(3) 0.31434(10) 0.18954(19) 0.0214(5) Uani 1 1 d . .
H11 H 0.2902 0.3028 0.1822 0.026 Uiso 1 1 calc R U
N2 N 0.2330(3) 0.23593(8) 0.57084(17) 0.0221(4) Uani 1 1 d . .
C10 C 0.1312(3) 0.33113(9) 0.31378(19) 0.0184(5) Uani 1 1 d . .
C5 C 0.2541(3) 0.33598(10) 0.66781(19) 0.0176(5) Uani 1 1 d . .
C62 C 0.3611(3) 0.41793(10) 0.94023(19) 0.0217(5) Uani 1 1 d . .
H62A H 0.4603 0.4328 1.0187 0.026 Uiso 1 1 calc R U
H62B H 0.3361 0.3699 0.9511 0.026 Uiso 1 1 calc R U
C61 C 0.4411(3) 0.42773(10) 0.81604(19) 0.0203(5) Uani 1 1 d . .
H61A H 0.5564 0.3987 0.8231 0.024 Uiso 1 1 calc R U
H61B H 0.4841 0.4745 0.813 0.024 Uiso 1 1 calc R U
C6 C 0.2873(3) 0.41122(10) 0.68478(19) 0.0181(5) Uani 1 1 d . .
C65 C 0.0914(3) 0.45003(10) 0.6789(2) 0.0220(5) Uani 1 1 d . .
H65A H 0.1135 0.4983 0.6685 0.026 Uiso 1 1 calc R U
H65B H -0.0084 0.435 0.6008 0.026 Uiso 1 1 calc R U
C15 C -0.0582(3) 0.34888(10) 0.3237(2) 0.0216(5) Uani 1 1 d . .
H15 H -0.0805 0.3599 0.4068 0.026 Uiso 1 1 calc R U
C12 C 0.0056(3) 0.31469(10) 0.0761(2) 0.0249(5) Uani 1 1 d . .
H12 H 0.0267 0.3028 -0.0068 0.03 Uiso 1 1 calc R U
C64 C 0.0130(3) 0.43939(11) 0.8030(2) 0.0245(5) Uani 1 1 d . .
H64A H -0.0253 0.3921 0.8077 0.029 Uiso 1 1 calc R U
H64B H -0.1045 0.4673 0.7967 0.029 Uiso 1 1 calc R U
C13 C -0.1823(4) 0.33283(10) 0.0871(2) 0.0271(5) Uani 1 1 d . .
H13 H -0.2877 0.3333 0.0113 0.033 Uiso 1 1 calc R U
C63 C 0.1690(3) 0.45795(10) 0.9302(2) 0.0236(5) Uani 1 1 d . .
H63A H 0.1173 0.4482 1.0078 0.028 Uiso 1 1 calc R U
H63B H 0.197 0.5063 0.93 0.028 Uiso 1 1 calc R U
C14 C -0.2141(3) 0.35034(10) 0.2106(2) 0.0255(5) Uani 1 1 d . .
H14 H -0.3405 0.3631 0.2175 0.031 Uiso 1 1 calc R U
H7 H 0.428(3) 0.4780(11) 0.5859(19) 0.026(6) Uiso 1 1 d . .

loop_
_atom_site_aniso_label
_atom_site_aniso_U_11
_atom_site_aniso_U_22
_atom_site_aniso_U_33
_atom_site_aniso_U_23
_atom_site_aniso_U_13
_atom_site_aniso_U_12
N3 0.0234(11) 0.0211(10) 0.0233(10) 0.0018(7) 0.0034(8) -0.0022(8)
O8 0.0396(10) 0.0257(9) 0.0258(8) -0.0039(6) 0.0183(8) -0.0123(7)
N7 0.0310(11) 0.0181(10) 0.0192(9) -0.0031(7) 0.0091(8) -0.0075(8)
N1 0.0186(10) 0.0155(9) 0.0186(9) 0.0014(7) 0.0040(8) -0.0021(7)
C9 0.0190(11) 0.0174(11) 0.0193(10) -0.0002(8) 0.0068(9) -0.0005(8)
N4 0.0235(11) 0.0177(10) 0.0237(9) 0.0011(7) 0.0047(8) -0.0016(7)
C8 0.0213(12) 0.0216(11) 0.0191(11) -0.0001(9) 0.0053(10) -0.0011(9)
C11 0.0244(13) 0.0176(11) 0.0234(11) -0.0004(8) 0.0084(10) 0.0001(9)
N2 0.0218(10) 0.0176(9) 0.0254(10) 0.0007(7) 0.0032(8) -0.0014(7)
C10 0.0223(12) 0.0133(10) 0.0200(10) 0.0011(8) 0.0060(10) -0.0027(8)
C5 0.0151(11) 0.0200(11) 0.0164(10) 0.0009(8) 0.0015(9) 0.0004(8)
C62 0.0230(13) 0.0244(12) 0.0173(10) -0.0018(8) 0.0040(10) -0.0001(9)
C61 0.0184(12) 0.0207(11) 0.0222(11) -0.0019(8) 0.0054(10) -0.0027(8)
C6 0.0222(12) 0.0184(11) 0.0149(10) 0.0004(8) 0.0067(9) -0.0024(8)
C65 0.0237(13) 0.0184(11) 0.0228(11) -0.0004(8) 0.0034(10) 0.0002(9)
C15 0.0259(13) 0.0177(11) 0.0213(11) -0.0016(8) 0.0062(10) -0.0011(9)
C12 0.0353(14) 0.0228(12) 0.0171(10) 0.0034(8) 0.0074(11) -0.0020(10)
C64 0.0191(12) 0.0245(12) 0.0312(12) 0.0000(9) 0.0084(10) 0.0033(9)
C13 0.0298(14) 0.0243(12) 0.0236(12) 0.0054(9) -0.0005(11) -0.0010(10)
C63 0.0281(13) 0.0229(12) 0.0229(11) -0.0010(9) 0.0125(10) -0.0008(9)
C14 0.0224(13) 0.0214(12) 0.0316(12) 0.0028(9) 0.0045(11) 0.0014(9)

loop_
_atom_type_symbol
_atom_type_description
_atom_type_scat_dispersion_real
_atom_type_scat_dispersion_imag
_atom_type_scat_source
C C 0.0033 0.0016 'International Tables Vol C Tables 4.2.6.8 and 6.1.1.4'
H H 0 0 'International Tables Vol C Tables 4.2.6.8 and 6.1.1.4'
N N 0.0061 0.0033 'International Tables Vol C Tables 4.2.6.8 and 6.1.1.4'
O O 0.0106 0.006 'International Tables Vol C Tables 4.2.6.8 and 6.1.1.4'

loop_
_geom_angle_atom_site_label_1
_geom_angle_atom_site_label_2
_geom_angle_atom_site_label_3
_geom_angle
N2 N3 N4 111.09(15)
C8 N7 C6 130.49(18)
C8 N7 H7 114.1(13)
C6 N7 H7 115.2(13)
C5 N1 N2 108.93(16)
C5 N1 C9 128.10(16)
N2 N1 C9 122.86(16)
N1 C9 C10 113.19(17)
N1 C9 C8 109.63(15)
C10 C9 C8 110.79(15)
N1 C9 H9 107.7
C10 C9 H9 107.7
C8 C9 H9 107.7
C5 N4 N3 105.54(16)
O8 C8 N7 122.73(19)
O8 C8 C9 118.04(18)
N7 C8 C9 119.22(18)
C10 C11 C12 120.2(2)
C10 C11 H11 119.9
C12 C11 H11 119.9
N3 N2 N1 105.83(15)
C15 C10 C11 119.58(19)
C15 C10 C9 121.88(18)
C11 C10 C9 118.51(19)
N4 C5 N1 108.61(17)
N4 C5 C6 129.04(18)
N1 C5 C6 122.33(18)
C61 C62 C63 111.54(17)
C61 C62 H62A 109.3
C63 C62 H62A 109.3
C61 C62 H62B 109.3
C63 C62 H62B 109.3
H62A C62 H62B 108
C62 C61 C6 113.20(17)
C62 C61 H61A 108.9
C6 C61 H61A 108.9
C62 C61 H61B 108.9
C6 C61 H61B 108.9
H61A C61 H61B 107.8
N7 C6 C5 107.60(16)
N7 C6 C61 106.82(16)
C5 C6 C61 111.35(16)
N7 C6 C65 108.73(16)
C5 C6 C65 111.94(17)
C61 C6 C65 110.19(16)
C64 C65 C6 112.92(16)
C64 C65 H65A 109
C6 C65 H65A 109
C64 C65 H65B 109
C6 C65 H65B 109
H65A C65 H65B 107.8
C14 C15 C10 120.2(2)
C14 C15 H15 119.9
C10 C15 H15 119.9
C13 C12 C11 119.7(2)
C13 C12 H12 120.1
C11 C12 H12 120.1
C65 C64 C63 111.38(18)
C65 C64 H64A 109.4
C63 C64 H64A 109.4
C65 C64 H64B 109.4
C63 C64 H64B 109.4
H64A C64 H64B 108
C12 C13 C14 120.2(2)
C12 C13 H13 119.9
C14 C13 H13 119.9
C64 C63 C62 111.05(16)
C64 C63 H63A 109.4
C62 C63 H63A 109.4
C64 C63 H63B 109.4
C62 C63 H63B 109.4
H63A C63 H63B 108
C15 C14 C13 120.1(2)
C15 C14 H14 120
C13 C14 H14 120

loop_
_geom_bond_atom_site_label_1
_geom_bond_atom_site_label_2
_geom_bond_distance
N3 N2 1.301(2)
N3 N4 1.369(2)
O8 C8 1.236(2)
N7 C8 1.335(2)
N7 C6 1.476(3)
N7 H7 0.92(2)
N1 C5 1.338(2)
N1 N2 1.357(2)
N1 C9 1.461(2)
C9 C10 1.521(3)
C9 C8 1.522(3)
C9 H9 0.98
N4 C5 1.326(2)
C11 C10 1.389(3)
C11 C12 1.391(3)
C11 H11 0.93
C10 C15 1.386(3)
C5 C6 1.500(3)
C62 C61 1.524(3)
C62 C63 1.528(3)
C62 H62A 0.97
C62 H62B 0.97
C61 C6 1.538(3)
C61 H61A 0.97
C61 H61B 0.97
C6 C65 1.545(3)
C65 C64 1.520(3)
C65 H65A 0.97
C65 H65B 0.97
C15 C14 1.383(3)
C15 H15 0.93
C12 C13 1.381(3)
C12 H12 0.93
C64 C63 1.525(3)
C64 H64A 0.97
C64 H64B 0.97
C13 C14 1.385(3)
C13 H13 0.93
C63 H63A 0.97
C63 H63B 0.97
C14 H14 0.93

loop_
_geom_torsion_atom_site_label_1
_geom_torsion_atom_site_label_2
_geom_torsion_atom_site_label_3
_geom_torsion_atom_site_label_4
_geom_torsion
C5 N1 C9 C10 -112.1(2)
N2 N1 C9 C10 72.0(2)
C5 N1 C9 C8 12.1(3)
N2 N1 C9 C8 -163.71(17)
N2 N3 N4 C5 -0.3(2)
C6 N7 C8 O8 -178.1(2)
C6 N7 C8 C9 3.0(3)
N1 C9 C8 O8 167.11(18)
C10 C9 C8 O8 -67.3(2)
N1 C9 C8 N7 -13.9(3)
C10 C9 C8 N7 111.7(2)
N4 N3 N2 N1 -0.1(2)
C5 N1 N2 N3 0.4(2)
C9 N1 N2 N3 176.90(17)
C12 C11 C10 C15 -0.6(3)
C12 C11 C10 C9 -178.66(17)
N1 C9 C10 C15 42.1(2)
C8 C9 C10 C15 -81.5(2)
N1 C9 C10 C11 -139.92(18)
C8 C9 C10 C11 96.5(2)
N3 N4 C5 N1 0.5(2)
N3 N4 C5 C6 -178.0(2)
N2 N1 C5 N4 -0.6(2)
C9 N1 C5 N4 -176.85(18)
N2 N1 C5 C6 178.07(17)
C9 N1 C5 C6 1.8(3)
C63 C62 C61 C6 -54.1(2)
C8 N7 C6 C5 10.5(3)
C8 N7 C6 C61 130.2(2)
C8 N7 C6 C65 -110.9(2)
N4 C5 C6 N7 165.6(2)
N1 C5 C6 N7 -12.7(3)
N4 C5 C6 C61 48.9(3)
N1 C5 C6 C61 -129.4(2)
N4 C5 C6 C65 -75.0(3)
N1 C5 C6 C65 106.7(2)
C62 C61 C6 N7 169.55(16)
C62 C61 C6 C5 -73.2(2)
C62 C61 C6 C65 51.6(2)
N7 C6 C65 C64 -168.91(16)
C5 C6 C65 C64 72.3(2)
C61 C6 C65 C64 -52.1(2)
C11 C10 C15 C14 -0.5(3)
C9 C10 C15 C14 177.51(17)
C10 C11 C12 C13 1.0(3)
C6 C65 C64 C63 55.1(2)
C11 C12 C13 C14 -0.3(3)
C65 C64 C63 C62 -55.9(2)
C61 C62 C63 C64 55.3(2)
C10 C15 C14 C13 1.2(3)
C12 C13 C14 C15 -0.8(3)
